data_2001112
loop_
_publ_author_name
'Morgan, L. W.'
'Pennington, W. T.'
'Petersen, J. D.'
'Ruminski, R. R.'
'Bennett, D. W.'
'Rommel, J. S.'

_publ_section_title
;
 Structure of aquabis(2,2'-bipyrimidine-<i>N</i>,<i>N</i>')copper(II)
 perchlorate dihydrate
;
_journal_issue 1
_journal_name_full 'Acta Crystallographica Section C'
_journal_page_first 163
_journal_page_last 165
_journal_paper_doi 10.1107/S0108270191004602
_journal_volume 48
_journal_year 1992
_chemical_formula_moiety '[Cu(C8 H6 N4)2 (H2 O)](Cl O4)2,2(H2 O)'
_chemical_formula_sum 'C16 H18 Cl2 Cu N8 O11'
_chemical_formula_weight 632.86
_symmetry_cell_setting monoclinic
_symmetry_space_group_name_Hall '-C 2yc'
_symmetry_space_group_name_H-M 'C 1 2/c 1'
_cell_angle_alpha 90
_cell_angle_beta 96.27(2)
_cell_angle_gamma 90
_cell_formula_units_Z 4
_cell_length_a 18.232(3)
_cell_length_b 7.6130(10)
_cell_length_c 16.842(4)
_cell_volume 2323.7(7)
_diffrn_radiation_type Mo
_diffrn_radiation_wavelength 0.71073
_exptl_absorpt_coefficient_mu 1.254
_exptl_crystal_density_diffrn 1.82
_exptl_crystal_F_000 1284
_cod_data_source_file st0503.cif
_cod_data_source_block st0503a
_cod_original_cell_volume 2323.6(8)
_cod_original_formula_sum 'C16 H18 N8 O11 Cl2 Cu'
_cod_database_code 2001112

loop_
_atom_site_label
_atom_site_fract_x
_atom_site_fract_y
_atom_site_fract_z
_atom_site_U_iso_or_equiv
Cu(1) .0 .08890(10) .2500 .0340(10)
Cl(1) .25080(10) .0120(2) .36040(10) .0450(10)
O(1) .0 -.1729(8) .2500 .054(3)
O(2) .3065(5) -.1094(11) .3808(4) .136(4)
O(3) .2741(5) .1241(10) .3005(5) .137(4)
O(4) .2357(3) .1153(7) .4275(3) .062(2)
O(5) .1845(4) -.0697(11) .3271(4) .116(3)
O(6) -.0436(3) -.8756(8) .3676(3) .051(2)
N(1) -.0664(3) .2661(6) .1794(3) .031(2)
N(2) -.0802(3) .3824(7) .0482(3) .039(2)
N(3) .0425(3) .1873(7) .0170(3) .038(2)
N(4) .0522(2) .0912(6) .1520(3) .031(2)
C(1) -.1209(3) .3677(9) .1995(4) .037(2)
C(2) -.1568(3) .4831(9) .1447(4) .042(2)
C(3) -.1358(4) .4838(9) .0681(4) .043(2)
C(4) -.0470(3) .2826(7) .1053(3) .030(2)
C(5) .0192(3) .1815(8) .0889(3) .030(2)
C(6) .1033(3) .0939(9) .0080(4) .042(2)
C(7) .1405(4) -.0045(9) .0676(4) .042(2)
C(8) .1133(3) -.0022(8) .1417(4) .039(2)
H(1) .0245 -.2164 .2042 ?
H(2) .0068 -.2164 .3057 ?
H(3) -.0920 -.4258 .3772 ?
H(4) -.0342 -.2742 .4041 ?
H(5) -.1410 .3409 .2562 ?
H(6) -.1924 .5876 .1608 ?
H(7) -.1612 .5649 .0201 ?
H(8) .1258 .0971 -.0487 ?
H(9) .1900 -.0760 .0582 ?
H(10) .1424 -.0599 .1946 ?
